data_1520036
loop_
_publ_author_name
'Abherv\'e, Alexandre'
'Ma\~nas-Valero, Samuel'
'Clemente-Le\'on, Miguel'
'Coronado, Eugenio'

_publ_section_title
;
 Graphene related magnetic materials: micromechanical exfoliation of 2D
 layered magnets based on bimetallic anilate complexes with inserted
 [FeIII(acac2-trien)]+and [FeIII(sal2-trien)]+molecules
;
_journal_issue 8
_journal_name_full 'Chem. Sci.'
_journal_page_first 4665
_journal_paper_doi 10.1039/C5SC00957J
_journal_volume 6
_journal_year 2015
_chemical_formula_sum 'C38 H34 Br6 Cr Fe Mn N6 O14'
_chemical_formula_weight 1440.96
_chemical_name_systematic
;
 ?
;
_space_group_crystal_system monoclinic
_space_group_IT_number 15
_space_group_name_Hall '-C 2yc'
_space_group_name_H-M_alt 'C 1 2/c 1'
_symmetry_space_group_name_Hall '-C 2yc'
_symmetry_space_group_name_H-M 'C 1 2/c 1'
_atom_sites_solution_hydrogens geom
_audit_creation_method SHELXL-2013
_audit_update_record
;
2015-03-16 deposited with the CCDC.
2015-05-22 downloaded from the CCDC.
;
_cell_angle_alpha 90
_cell_angle_beta 104.703(3)
_cell_angle_gamma 90
_cell_formula_units_Z 4
_cell_length_a 14.1914(5)
_cell_length_b 23.0061(7)
_cell_length_c 14.7880(5)
_cell_measurement_reflns_used 5234
_cell_measurement_temperature 120(2)
_cell_measurement_theta_max 26.3479
_cell_measurement_theta_min 2.9421
_cell_volume 4670.0(3)
_computing_structure_refinement 'SHELXL-2013 (Sheldrick, 2013)'
_diffrn_ambient_temperature 120(2)
_diffrn_measured_fraction_theta_full 0.999
_diffrn_measured_fraction_theta_max 0.998
_diffrn_measurement_device_type 'SuperNova, Single source at offset), Sapphire3'
_diffrn_radiation_monochromator mirror
_diffrn_radiation_source 'SuperNova (Mo) X-ray Source'
_diffrn_radiation_type MoK\a
_diffrn_radiation_wavelength 0.71073
_diffrn_reflns_av_R_equivalents 0.0779
_diffrn_reflns_av_unetI/netI 0.0500
_diffrn_reflns_laue_measured_fraction_full 0.999
_diffrn_reflns_laue_measured_fraction_max 0.998
_diffrn_reflns_limit_h_max 17
_diffrn_reflns_limit_h_min -17
_diffrn_reflns_limit_k_max 28
_diffrn_reflns_limit_k_min -28
_diffrn_reflns_limit_l_max 18
_diffrn_reflns_limit_l_min -18
_diffrn_reflns_number 35510
_diffrn_reflns_point_group_measured_fraction_full 0.999
_diffrn_reflns_point_group_measured_fraction_max 0.998
_diffrn_reflns_theta_full 25.242
_diffrn_reflns_theta_max 26.405
_diffrn_reflns_theta_min 2.968
_exptl_absorpt_coefficient_mu 6.006
_exptl_absorpt_correction_T_max 1.00000
_exptl_absorpt_correction_T_min 0.89564
_exptl_absorpt_correction_type multi-scan
_exptl_absorpt_process_details
;
CrysAlisPro, Agilent Technologies,
Version 1.171.35.21 (release 20-01-2012 CrysAlis171 .NET)
(compiled Jan 23 2012,18:06:46)
Empirical absorption correction using spherical harmonics,
 implemented in SCALE3 ABSPACK scaling algorithm.
;
_exptl_crystal_colour black
_exptl_crystal_density_diffrn 2.049
_exptl_crystal_description prism
_exptl_crystal_F_000 2804
_exptl_crystal_size_max 0.060
_exptl_crystal_size_mid 0.050
_exptl_crystal_size_min 0.040
_refine_diff_density_max 1.753
_refine_diff_density_min -1.158
_refine_diff_density_rms 0.212
_refine_ls_extinction_method none
_refine_ls_goodness_of_fit_ref 1.082
_refine_ls_hydrogen_treatment constr
_refine_ls_matrix_type full
_refine_ls_number_parameters 293
_refine_ls_number_reflns 4797
_refine_ls_number_restraints 0
_refine_ls_restrained_S_all 1.082
_refine_ls_R_factor_all 0.0798
_refine_ls_R_factor_gt 0.0616
_refine_ls_shift/su_max 0.001
_refine_ls_shift/su_mean 0.000
_refine_ls_structure_factor_coef Fsqd
_refine_ls_weighting_details 'w=1/[\s^2^(Fo^2^)+(0.0731P)^2^+103.6805P] where P=(Fo^2^+2Fc^2^)/3'
_refine_ls_weighting_scheme calc
_refine_ls_wR_factor_gt 0.1635
_refine_ls_wR_factor_ref 0.1765
_reflns_Friedel_coverage 0.000
_reflns_number_gt 3808
_reflns_number_total 4797
_reflns_threshold_expression 'I > 2\s(I)'
_cod_data_source_file c5sc00957j2.cif
_cod_data_source_block shelx
_cod_depositor_comments 'Adding full bibliography for 1520035--1520037.cif.'
_cod_database_code 1520036
_shelx_space_group_comment
;
The symmetry employed for this shelxl refinement is uniquely defined
by the following loop, which should always be used as a source of
symmetry information in preference to the above space-group names.
They are only intended as comments.
;
_shelx_estimated_absorpt_t_min 0.715
_shelx_estimated_absorpt_t_max 0.795
_shelxl_version_number 2013-4

loop_
_space_group_symop_operation_xyz
'x, y, z'
'-x, y, -z+1/2'
'x+1/2, y+1/2, z'
'-x+1/2, y+1/2, -z+1/2'
'-x, -y, -z'
'x, -y, z-1/2'
'-x+1/2, -y+1/2, -z'
'x+1/2, -y+1/2, z-1/2'

loop_
_atom_site_label
_atom_site_type_symbol
_atom_site_fract_x
_atom_site_fract_y
_atom_site_fract_z
_atom_site_U_iso_or_equiv
_atom_site_adp_type
_atom_site_occupancy
_atom_site_site_symmetry_order
_atom_site_calc_flag
_atom_site_refinement_flags_posn
_atom_site_refinement_flags_adp
_atom_site_refinement_flags_occupancy
C1 C 0.6431(5) 0.5577(3) 0.2028(5) 0.0097(13) Uani 1 1 d . . .
C2 C 0.6918(5) 0.5873(3) 0.2955(4) 0.0100(13) Uani 1 1 d . . .
C3 C 0.7893(5) 0.5783(3) 0.3361(5) 0.0132(14) Uani 1 1 d . . .
C4 C 0.8447(5) 0.5418(3) 0.2948(5) 0.0114(13) Uani 1 1 d . . .
C5 C 0.7963(5) 0.5131(3) 0.1994(5) 0.0103(13) Uani 1 1 d . . .
C6 C 0.6978(5) 0.5238(3) 0.1578(4) 0.0090(12) Uani 1 1 d . . .
C7 C 0.5157(4) 0.7407(3) 0.2044(5) 0.0099(13) Uani 1 1 d . . .
C8 C 1.0273(5) 0.2920(3) 0.1609(4) 0.0094(9) Uani 1 1 d . . .
C9 C 1.0118(5) 0.3454(3) 0.2015(4) 0.0094(9) Uani 1 1 d . . .
C51 C 0.8259(5) 0.7224(3) 0.1773(5) 0.0197(15) Uani 1 1 d . . .
C52 C 0.7801(6) 0.6793(4) 0.1031(6) 0.032(2) Uani 1 1 d . . .
H52A H 0.8205 0.6753 0.0587 0.048 Uiso 1 1 calc R U .
H52B H 0.7150 0.6928 0.0701 0.048 Uiso 1 1 calc R U .
H52C H 0.7749 0.6415 0.1321 0.048 Uiso 1 1 calc R U .
C53 C 0.7841(6) 0.7353(4) 0.2461(6) 0.0268(18) Uani 1 1 d . . .
H53 H 0.7235 0.7169 0.2432 0.032 Uiso 1 1 calc R U .
C54 C 0.8195(5) 0.7734(4) 0.3235(5) 0.0227(16) Uani 1 1 d . . .
C55 C 0.7551(7) 0.7833(6) 0.3896(7) 0.049(3) Uani 1 1 d . . .
H55A H 0.7875 0.8101 0.4393 0.074 Uiso 1 1 calc R U .
H55B H 0.7431 0.7462 0.4172 0.074 Uiso 1 1 calc R U .
H55C H 0.6929 0.8001 0.3550 0.074 Uiso 1 1 calc R U .
C56 C 0.9343(6) 0.8361(3) 0.4223(6) 0.0228(16) Uani 1 1 d . . .
H56A H 0.9291 0.8141 0.4783 0.027 Uiso 1 1 calc R U .
H56B H 0.8910 0.8704 0.4156 0.027 Uiso 1 1 calc R U .
C57 C 1.0394(6) 0.8559(3) 0.4337(5) 0.0228(16) Uani 1 1 d . . .
H57A H 1.0531 0.8903 0.4752 0.027 Uiso 1 1 calc R U .
H57B H 1.0847 0.8244 0.4626 0.027 Uiso 1 1 calc R U .
C58 C 1.0048(6) 0.9242(3) 0.3021(5) 0.0216(16) Uani 1 1 d . . .
H58A H 1.0430 0.9584 0.3313 0.026 Uiso 1 1 calc R U .
H58B H 0.9396 0.9262 0.3146 0.026 Uiso 1 1 calc R U .
N1 N 0.9042(4) 0.7989(3) 0.3385(4) 0.0170(13) Uani 1 1 d . . .
N2 N 1.0542(5) 0.8706(3) 0.3411(4) 0.0197(13) Uani 1 1 d . . .
H2 H 1.1256 0.8750 0.3469 0.024 Uiso 1 1 calc R U .
O1 O 0.5513(3) 0.5674(2) 0.1739(3) 0.0125(10) Uani 1 1 d . . .
O2 O 0.6351(3) 0.6194(2) 0.3278(3) 0.0128(10) Uani 1 1 d . . .
O3 O 0.9338(3) 0.5305(2) 0.3272(3) 0.0140(10) Uani 1 1 d . . .
O4 O 0.8508(3) 0.4810(2) 0.1669(3) 0.0121(9) Uani 1 1 d . . .
O5 O 0.5293(3) 0.6899(2) 0.1741(3) 0.0117(7) Uani 1 1 d . . .
O6 O 1.0162(3) 0.3940(2) 0.1670(3) 0.0117(7) Uani 1 1 d . . .
O51 O 0.9079(4) 0.7441(2) 0.1691(4) 0.0222(12) Uani 1 1 d . . .
Cr1 Cr 0.5000 0.62446(6) 0.2500 0.0085(3) Uani 1 2 d S T P
Mn1 Mn 1.0000 0.46963(6) 0.2500 0.0090(3) Uani 1 2 d S T P
Fe1 Fe 1.0000 0.79652(6) 0.2500 0.0139(3) Uani 1 2 d S T P
Br1 Br 0.84821(7) 0.61510(4) 0.44814(7) 0.0383(3) Uani 1 1 d . . .
Br2 Br 0.64101(6) 0.49094(4) 0.04123(6) 0.0288(2) Uani 1 1 d . . .
Br3 Br 1.05784(7) 0.29079(4) 0.04628(6) 0.0313(2) Uani 1 1 d . . .
C101 C 0.6889(5) 0.9302(4) 0.0924(6) 0.0243(17) Uani 1 1 d . . .
C102 C 0.6110(6) 0.9473(4) 0.0101(5) 0.0233(17) Uani 1 1 d . . .
H10A H 0.5988 0.9155 -0.0355 0.035 Uiso 1 1 calc R U .
H10B H 0.6311 0.9821 -0.0183 0.035 Uiso 1 1 calc R U .
H10C H 0.5513 0.9556 0.0296 0.035 Uiso 1 1 calc R U .
N101 N 0.7470(5) 0.9174(3) 0.1548(6) 0.0350(18) Uani 1 1 d . . .

loop_
_atom_site_aniso_label
_atom_site_aniso_U_11
_atom_site_aniso_U_22
_atom_site_aniso_U_33
_atom_site_aniso_U_23
_atom_site_aniso_U_13
_atom_site_aniso_U_12
C1 0.010(3) 0.005(3) 0.013(3) -0.002(2) 0.003(2) -0.006(2)
C2 0.012(3) 0.008(3) 0.010(3) -0.002(2) 0.002(2) -0.005(2)
C3 0.010(3) 0.016(3) 0.011(3) -0.008(3) -0.001(2) -0.003(3)
C4 0.011(3) 0.010(3) 0.014(3) -0.001(2) 0.003(3) 0.000(2)
C5 0.013(3) 0.004(3) 0.014(3) 0.000(2) 0.005(3) -0.005(2)
C6 0.012(3) 0.004(3) 0.010(3) -0.001(2) 0.001(2) -0.004(2)
C7 0.004(3) 0.010(3) 0.018(3) -0.003(3) 0.007(2) 0.000(2)
C8 0.011(2) 0.010(2) 0.010(2) -0.0008(17) 0.0075(17) -0.0001(17)
C9 0.011(2) 0.010(2) 0.010(2) -0.0008(17) 0.0075(17) -0.0001(17)
C51 0.018(4) 0.012(3) 0.027(4) 0.002(3) 0.003(3) 0.000(3)
C52 0.030(4) 0.030(5) 0.036(5) -0.009(4) 0.008(4) -0.014(4)
C53 0.018(4) 0.034(5) 0.030(4) 0.006(4) 0.009(3) -0.010(3)
C54 0.013(3) 0.035(5) 0.024(4) 0.001(3) 0.011(3) -0.002(3)
C55 0.028(5) 0.092(9) 0.037(5) -0.010(6) 0.024(4) -0.013(5)
C56 0.024(4) 0.015(4) 0.028(4) -0.003(3) 0.006(3) 0.002(3)
C57 0.031(4) 0.014(4) 0.021(4) -0.001(3) 0.003(3) -0.004(3)
C58 0.027(4) 0.010(3) 0.028(4) -0.002(3) 0.008(3) 0.003(3)
N1 0.016(3) 0.013(3) 0.023(3) 0.002(2) 0.006(2) 0.007(2)
N2 0.018(3) 0.015(3) 0.026(3) 0.000(3) 0.005(3) -0.005(2)
O1 0.008(2) 0.010(2) 0.019(2) -0.0026(19) 0.0012(18) -0.0033(18)
O2 0.010(2) 0.010(2) 0.021(2) -0.0055(19) 0.0081(19) 0.0001(18)
O3 0.008(2) 0.015(2) 0.018(2) -0.0042(19) 0.0016(19) 0.0003(18)
O4 0.008(2) 0.014(2) 0.015(2) -0.0017(19) 0.0044(18) 0.0009(18)
O5 0.0130(16) 0.0087(16) 0.0173(17) 0.0009(13) 0.0114(13) 0.0038(13)
O6 0.0130(16) 0.0087(16) 0.0173(17) 0.0009(13) 0.0114(13) 0.0038(13)
O51 0.019(3) 0.021(3) 0.031(3) -0.006(2) 0.015(2) -0.003(2)
Cr1 0.0055(7) 0.0044(7) 0.0169(7) 0.000 0.0054(6) 0.000
Mn1 0.0065(6) 0.0058(6) 0.0160(7) 0.000 0.0054(5) 0.000
Fe1 0.0106(6) 0.0099(7) 0.0232(8) 0.000 0.0082(6) 0.000
Br1 0.0289(5) 0.0428(6) 0.0393(5) -0.0186(4) 0.0012(4) 0.0033(4)
Br2 0.0284(4) 0.0284(5) 0.0279(4) -0.0016(3) 0.0043(3) -0.0010(3)
Br3 0.0423(5) 0.0247(4) 0.0327(5) 0.0005(3) 0.0203(4) 0.0018(4)
C101 0.013(4) 0.026(4) 0.038(5) -0.003(4) 0.016(4) 0.000(3)
C102 0.034(4) 0.026(4) 0.013(4) 0.003(3) 0.013(3) 0.005(3)
N101 0.018(3) 0.040(5) 0.046(5) -0.007(4) 0.005(3) 0.016(3)

loop_
_atom_type_symbol
_atom_type_description
_atom_type_scat_dispersion_real
_atom_type_scat_dispersion_imag
_atom_type_scat_source
C C 0.0033 0.0016 'International Tables Vol C Tables 4.2.6.8 and 6.1.1.4'
H H 0.0000 0.0000 'International Tables Vol C Tables 4.2.6.8 and 6.1.1.4'
N N 0.0061 0.0033 'International Tables Vol C Tables 4.2.6.8 and 6.1.1.4'
O O 0.0106 0.0060 'International Tables Vol C Tables 4.2.6.8 and 6.1.1.4'
Cr Cr 0.3209 0.6236 'International Tables Vol C Tables 4.2.6.8 and 6.1.1.4'
Mn Mn 0.3368 0.7283 'International Tables Vol C Tables 4.2.6.8 and 6.1.1.4'
Fe Fe 0.3463 0.8444 'International Tables Vol C Tables 4.2.6.8 and 6.1.1.4'
Br Br -0.2901 2.4595 'International Tables Vol C Tables 4.2.6.8 and 6.1.1.4'

loop_
_geom_angle_atom_site_label_1
_geom_angle_atom_site_label_2
_geom_angle_atom_site_label_3
_geom_angle
_geom_angle_site_symmetry_1
_geom_angle_site_symmetry_3
O1 C1 C6 125.7(6) . .
O1 C1 C2 114.3(6) . .
C6 C1 C2 120.0(6) . .
O2 C2 C3 125.9(6) . .
O2 C2 C1 114.2(5) . .
C3 C2 C1 119.9(6) . .
C2 C3 C4 121.1(6) . .
C2 C3 Br1 119.7(5) . .
C4 C3 Br1 119.3(5) . .
O3 C4 C3 125.5(6) . .
O3 C4 C5 115.4(6) . .
C3 C4 C5 119.1(6) . .
O4 C5 C6 125.6(6) . .
O4 C5 C4 115.2(6) . .
C6 C5 C4 119.2(6) . .
C1 C6 C5 120.5(6) . .
C1 C6 Br2 120.6(5) . .
C5 C6 Br2 118.9(5) . .
O5 C7 C8 124.9(6) . 3_455
O5 C7 C7 114.3(3) . 2_655
C8 C7 C7 120.8(4) 3_455 2_655
C7 C8 C9 119.9(6) 3_545 .
C7 C8 Br3 120.0(5) 3_545 .
C9 C8 Br3 120.0(5) . .
O6 C9 C8 125.6(6) . .
O6 C9 C9 115.3(3) . 2_755
C8 C9 C9 119.2(4) . 2_755
O51 C51 C53 124.5(7) . .
O51 C51 C52 114.7(7) . .
C53 C51 C52 120.7(7) . .
C51 C53 C54 127.8(7) . .
N1 C54 C53 122.3(7) . .
N1 C54 C55 120.2(8) . .
C53 C54 C55 117.5(7) . .
N1 C56 C57 109.4(6) . .
N2 C57 C56 109.3(6) . .
N2 C58 C58 108.2(5) . 2_755
C54 N1 C56 117.5(6) . .
C54 N1 Fe1 126.3(5) . .
C56 N1 Fe1 116.0(5) . .
C58 N2 C57 113.1(6) . .
C58 N2 Fe1 110.9(5) . .
C57 N2 Fe1 106.3(4) . .
C1 O1 Cr1 114.4(4) . .
C2 O2 Cr1 115.4(4) . .
C4 O3 Mn1 117.4(4) . .
C5 O4 Mn1 117.6(4) . .
C7 O5 Cr1 115.0(4) . .
C9 O6 Mn1 117.8(4) . .
C51 O51 Fe1 131.1(5) . .
O2 Cr1 O2 173.3(3) . 2_655
O2 Cr1 O1 94.15(19) . 2_655
O2 Cr1 O1 81.38(18) 2_655 2_655
O2 Cr1 O1 81.38(18) . .
O2 Cr1 O1 94.15(19) 2_655 .
O1 Cr1 O1 97.1(3) 2_655 .
O2 Cr1 O5 93.6(2) . .
O2 Cr1 O5 91.52(19) 2_655 .
O1 Cr1 O5 169.36(18) 2_655 .
O1 Cr1 O5 91.26(19) . .
O2 Cr1 O5 91.51(19) . 2_655
O2 Cr1 O5 93.6(2) 2_655 2_655
O1 Cr1 O5 91.26(18) 2_655 2_655
O1 Cr1 O5 169.36(18) . 2_655
O5 Cr1 O5 81.2(3) . 2_655
O3 Mn1 O3 99.5(3) . 2_755
O3 Mn1 O6 95.59(18) . 2_755
O3 Mn1 O6 159.50(17) 2_755 2_755
O3 Mn1 O6 159.50(17) . .
O3 Mn1 O6 95.59(18) 2_755 .
O6 Mn1 O6 73.7(2) 2_755 .
O3 Mn1 O4 96.59(17) . 2_755
O3 Mn1 O4 74.30(17) 2_755 2_755
O6 Mn1 O4 90.28(17) 2_755 2_755
O6 Mn1 O4 100.83(18) . 2_755
O3 Mn1 O4 74.31(17) . .
O3 Mn1 O4 96.59(17) 2_755 .
O6 Mn1 O4 100.83(18) 2_755 .
O6 Mn1 O4 90.28(17) . .
O4 Mn1 O4 166.2(3) 2_755 .
O51 Fe1 O51 103.5(3) . 2_755
O51 Fe1 N1 87.7(2) . .
O51 Fe1 N1 94.1(2) 2_755 .
O51 Fe1 N1 94.1(2) . 2_755
O51 Fe1 N1 87.7(2) 2_755 2_755
N1 Fe1 N1 177.1(3) . 2_755
O51 Fe1 N2 91.6(2) . 2_755
O51 Fe1 N2 159.4(2) 2_755 2_755
N1 Fe1 N2 100.4(2) . 2_755
N1 Fe1 N2 77.3(2) 2_755 2_755
O51 Fe1 N2 159.4(2) . .
O51 Fe1 N2 91.6(2) 2_755 .
N1 Fe1 N2 77.3(2) . .
N1 Fe1 N2 100.4(2) 2_755 .
N2 Fe1 N2 77.6(3) 2_755 .
N101 C101 C102 179.4(9) . .

loop_
_geom_bond_atom_site_label_1
_geom_bond_atom_site_label_2
_geom_bond_distance
_geom_bond_site_symmetry_2
C1 O1 1.283(8) .
C1 C6 1.384(9) .
C1 C2 1.530(8) .
C2 O2 1.272(8) .
C2 C3 1.377(9) .
C3 C4 1.393(9) .
C3 Br1 1.859(6) .
C4 O3 1.260(8) .
C4 C5 1.551(9) .
C5 O4 1.250(8) .
C5 C6 1.399(9) .
C6 Br2 1.867(6) .
C7 O5 1.283(8) .
C7 C8 1.372(9) 3_455
C7 C7 1.526(12) 2_655
C8 C7 1.372(9) 3_545
C8 C9 1.410(9) .
C8 Br3 1.853(6) .
C9 O6 1.237(8) .
C9 C9 1.553(12) 2_755
C51 O51 1.300(9) .
C51 C53 1.334(11) .
C51 C52 1.499(11) .
C53 C54 1.428(12) .
C54 N1 1.304(10) .
C54 C55 1.516(11) .
C56 N1 1.477(10) .
C56 C57 1.527(11) .
C57 N2 1.477(10) .
C58 N2 1.462(9) .
C58 C58 1.511(15) 2_755
N1 Fe1 2.114(6) .
N2 Fe1 2.188(6) .
O1 Cr1 1.985(5) .
O2 Cr1 1.973(5) .
O3 Mn1 2.166(5) .
O4 Mn1 2.177(4) .
O5 Cr1 1.985(5) .
O6 Mn1 2.176(5) .
O51 Fe1 1.950(5) .
Cr1 O2 1.973(5) 2_655
Cr1 O1 1.985(5) 2_655
Cr1 O5 1.985(5) 2_655
Mn1 O3 2.166(5) 2_755
Mn1 O6 2.176(5) 2_755
Mn1 O4 2.177(4) 2_755
Fe1 O51 1.950(5) 2_755
Fe1 N1 2.114(6) 2_755
Fe1 N2 2.188(6) 2_755
C101 N101 1.110(11) .
C101 C102 1.475(11) .
